data_7135106
loop_
_publ_author_name
'Wang, Shuting'
'Tang, Shuai'
'Han, Xiao-Le'
'Zhang, Hua'

_publ_section_title
;
 Regioselective postmodification of aryl sulfonyl fluorides <i>via</i>
 iridium(I)-catalysed C-H borylation.
;
_journal_issue 95
_journal_name_full 'Chemical communications (Cambridge, England)'
_journal_page_first 18830
_journal_page_last 18833
_journal_paper_doi 10.1039/d5cc04073f
_journal_volume 61
_journal_year 2025
_chemical_formula_moiety '2(C17 H26 B F O5 S)'
_chemical_formula_sum 'C34 H52 B2 F2 O10 S2'
_chemical_formula_weight 744.49
_space_group_crystal_system triclinic
_space_group_IT_number 2
_space_group_name_Hall '-P 1'
_space_group_name_H-M_alt 'P -1'
_atom_sites_solution_hydrogens geom
_audit_creation_date 2025-05-27
_audit_creation_method
;
Olex2 1.5
(compiled 2024.02.16 svn.r378c4104 for OlexSys, GUI svn.r6928)
;
_audit_update_record
;
2025-05-29 deposited with the CCDC.	2025-10-23 downloaded from the CCDC.
;
_cell_angle_alpha 69.4010(10)
_cell_angle_beta 88.0600(10)
_cell_angle_gamma 71.3270(10)
_cell_formula_units_Z 1
_cell_length_a 8.7369(2)
_cell_length_b 10.5221(2)
_cell_length_c 11.1567(3)
_cell_measurement_reflns_used 9961
_cell_measurement_temperature 100(2)
_cell_measurement_theta_max 68.584
_cell_measurement_theta_min 4.755
_cell_volume 905.93(4)
_computing_molecular_graphics 'Olex2 1.5 (Dolomanov et al., 2009)'
_computing_publication_material 'Olex2 1.5 (Dolomanov et al., 2009)'
_computing_structure_refinement 'SHELXL 2019/2 (Sheldrick, 2015)'
_diffrn_ambient_temperature 100.00
_diffrn_detector 'Bruker APEX2 area detector'
_diffrn_detector_area_resol_mean 7.9
_diffrn_detector_type 'CCD area detector'
_diffrn_measured_fraction_theta_full 0.957
_diffrn_measured_fraction_theta_max 0.955
_diffrn_measurement_device 'three-circle diffractometer'
_diffrn_measurement_device_type 'Bruker APEX2 microsource'
_diffrn_measurement_method '\w and \f scans'
_diffrn_radiation_monochromator 'mirror optics'
_diffrn_radiation_probe x-ray
_diffrn_radiation_type CuK\a
_diffrn_radiation_wavelength 1.54184
_diffrn_reflns_av_R_equivalents 0.0336
_diffrn_reflns_av_unetI/netI 0.0277
_diffrn_reflns_Laue_measured_fraction_full 0.957
_diffrn_reflns_Laue_measured_fraction_max 0.955
_diffrn_reflns_limit_h_max 10
_diffrn_reflns_limit_h_min -10
_diffrn_reflns_limit_k_max 12
_diffrn_reflns_limit_k_min -12
_diffrn_reflns_limit_l_max 13
_diffrn_reflns_limit_l_min -13
_diffrn_reflns_number 13417
_diffrn_reflns_point_group_measured_fraction_full 0.957
_diffrn_reflns_point_group_measured_fraction_max 0.955
_diffrn_reflns_theta_full 67.684
_diffrn_reflns_theta_max 68.511
_diffrn_reflns_theta_min 4.755
_diffrn_source 'microfocus sealed X-ray tube'
_diffrn_source_type 'Incoatec I\ms'
_exptl_absorpt_coefficient_mu 1.893
_exptl_crystal_colour 'clear light colourless'
_exptl_crystal_colour_lustre clear
_exptl_crystal_colour_modifier light
_exptl_crystal_colour_primary colourless
_exptl_crystal_density_diffrn 1.365
_exptl_crystal_description block
_exptl_crystal_F_000 396
_exptl_crystal_size_max 0.3
_exptl_crystal_size_mid 0.2
_exptl_crystal_size_min 0.15
_refine_diff_density_max 0.337
_refine_diff_density_min -0.322
_refine_diff_density_rms 0.040
_refine_ls_extinction_method none
_refine_ls_goodness_of_fit_ref 1.045
_refine_ls_hydrogen_treatment constr
_refine_ls_matrix_type full
_refine_ls_number_parameters 231
_refine_ls_number_reflns 3189
_refine_ls_number_restraints 0
_refine_ls_restrained_S_all 1.045
_refine_ls_R_factor_all 0.0333
_refine_ls_R_factor_gt 0.0330
_refine_ls_shift/su_max 0.000
_refine_ls_shift/su_mean 0.000
_refine_ls_structure_factor_coef Fsqd
_refine_ls_weighting_details 'w=1/[\s^2^(Fo^2^)+(0.0325P)^2^+0.5104P] where P=(Fo^2^+2Fc^2^)/3'
_refine_ls_weighting_scheme calc
_refine_ls_wR_factor_gt 0.0826
_refine_ls_wR_factor_ref 0.0828
_reflns_Friedel_coverage 0.000
_reflns_number_gt 3145
_reflns_number_total 3189
_reflns_threshold_expression 'I > 2\s(I)'
_cod_data_source_file d5cc04073f2.cif
_cod_data_source_block wjyzbq25052601_0m
_cod_depositor_comments 'Adding full bibliography for 7135106.cif.'
_cod_database_code 7135106
_shelx_shelxl_version_number 2019/2
_shelx_space_group_comment
;
The symmetry employed for this shelxl refinement is uniquely defined
by the following loop, which should always be used as a source of
symmetry information in preference to the above space-group names.
They are only intended as comments.
;
_shelx_estimated_absorpt_t_max 0.764
_shelx_estimated_absorpt_t_min 0.601
_olex2_refinement_description
;
1.a Secondary CH2 refined with riding coordinates:
 C00H(H00F,H00G), C00I(H00H,H00I), C00J(H00J,H00K), C00K(H00L,H00M)
1.b Aromatic/amide H refined with riding coordinates:
 C008(H008), C00C(H00C), C00E(H00E)
1.c Idealised Me refined as rotating group:
 C00G(H00A,H00B,H00D), C00L(H00N,H00O,H00P), C00M(H00Q,H00R,H00S), C00O(H00T,
 H00U,H00V), C00P(H00W,H00X,H00Y)
;
_olex2_submission_special_instructions 'No special instructions were received'

loop_
_space_group_symop_operation_xyz
'x, y, z'
'-x, -y, -z'

loop_
_atom_site_label
_atom_site_type_symbol
_atom_site_fract_x
_atom_site_fract_y
_atom_site_fract_z
_atom_site_U_iso_or_equiv
_atom_site_adp_type
_atom_site_occupancy
_atom_site_site_symmetry_order
_atom_site_calc_flag
_atom_site_refinement_flags_posn
_atom_site_refinement_flags_adp
_atom_site_refinement_flags_occupancy
_atom_site_disorder_assembly
_atom_site_disorder_group
S1 S 0.09125(4) 0.79175(3) 0.23793(3) 0.01838(13) Uani 1 1 d . . . . .
O2 O 0.69091(10) 0.68942(9) 0.63092(8) 0.0134(2) Uani 1 1 d . . . . .
O3 O 0.41612(10) 0.78468(9) 0.63096(8) 0.0134(2) Uani 1 1 d . . . . .
F1 F 0.06843(11) 0.95455(10) 0.16289(10) 0.0366(3) Uani 1 1 d . . . . .
O1 O 0.77455(11) 0.56553(10) 0.43407(9) 0.0173(2) Uani 1 1 d . . . . .
O5 O 0.06610(12) 0.73857(12) 0.14305(10) 0.0286(3) Uani 1 1 d . . . . .
O4 O -0.01005(12) 0.79051(13) 0.33949(10) 0.0301(3) Uani 1 1 d . . . . .
C008 C 0.57163(16) 0.61023(14) 0.26948(12) 0.0166(3) Uani 1 1 d . . . . .
H008 H 0.650933 0.566357 0.222921 0.020 Uiso 1 1 calc R U . . .
C009 C 0.66869(15) 0.76510(13) 0.72202(11) 0.0122(3) Uani 1 1 d . . . . .
C00A C 0.61907(15) 0.61985(13) 0.38386(12) 0.0136(3) Uani 1 1 d . . . . .
C00B C 0.48200(15) 0.79439(13) 0.74530(11) 0.0126(3) Uani 1 1 d . . . . .
C00C C 0.34076(16) 0.73715(13) 0.40732(12) 0.0138(3) Uani 1 1 d . . . . .
H00C H 0.260025 0.779722 0.453738 0.017 Uiso 1 1 calc R U . . .
C00D C 0.29469(16) 0.72629(13) 0.29418(12) 0.0149(3) Uani 1 1 d . . . . .
C00E C 0.40980(16) 0.66441(14) 0.22430(12) 0.0164(3) Uani 1 1 d . . . . .
H00E H 0.377539 0.659382 0.146084 0.020 Uiso 1 1 calc R U . . .
C00F C 0.50336(15) 0.68664(13) 0.45374(12) 0.0129(3) Uani 1 1 d . . . . .
C00G C 0.27408(17) 0.68773(15) 0.87350(13) 0.0201(3) Uani 1 1 d . . . . .
H00A H 0.223367 0.701272 0.790909 0.030 Uiso 1 1 calc R U . . .
H00B H 0.218671 0.770468 0.898374 0.030 Uiso 1 1 calc R U . . .
H00D H 0.265623 0.599944 0.939295 0.030 Uiso 1 1 calc R U . . .
C00H C 0.70485(16) 0.90514(14) 0.65247(12) 0.0153(3) Uani 1 1 d . . . . .
H00F H 0.624994 0.963870 0.576657 0.018 Uiso 1 1 calc R U . . .
H00G H 0.688901 0.959804 0.710821 0.018 Uiso 1 1 calc R U . . .
C00I C 0.45293(15) 0.67445(14) 0.86087(12) 0.0149(3) Uani 1 1 d . . . . .
H00H H 0.512128 0.580583 0.853160 0.018 Uiso 1 1 calc R U . . .
H00I H 0.498785 0.675269 0.940430 0.018 Uiso 1 1 calc R U . . .
C00J C 0.38222(16) 0.94460(14) 0.74403(12) 0.0161(3) Uani 1 1 d . . . . .
H00J H 0.406733 1.016709 0.667989 0.019 Uiso 1 1 calc R U . . .
H00K H 0.265925 0.956823 0.732090 0.019 Uiso 1 1 calc R U . . .
C00K C 0.79311(15) 0.66193(14) 0.83655(12) 0.0157(3) Uani 1 1 d . . . . .
H00L H 0.763281 0.573821 0.875674 0.019 Uiso 1 1 calc R U . . .
H00M H 0.900236 0.633646 0.803090 0.019 Uiso 1 1 calc R U . . .
C00L C 0.87468(17) 0.88575(15) 0.60778(14) 0.0212(3) Uani 1 1 d . . . . .
H00N H 0.896534 0.823166 0.557303 0.032 Uiso 1 1 calc R U . . .
H00O H 0.954441 0.841951 0.682768 0.032 Uiso 1 1 calc R U . . .
H00P H 0.882357 0.979648 0.554522 0.032 Uiso 1 1 calc R U . . .
C00M C 0.89421(16) 0.49333(16) 0.36688(14) 0.0215(3) Uani 1 1 d . . . . .
H00Q H 0.897073 0.561222 0.280798 0.032 Uiso 1 1 calc R U . . .
H00R H 0.866054 0.413239 0.359502 0.032 Uiso 1 1 calc R U . . .
H00S H 1.000978 0.456364 0.414590 0.032 Uiso 1 1 calc R U . . .
B1 B 0.54208(17) 0.71646(15) 0.57568(13) 0.0130(3) Uani 1 1 d . . . . .
C00O C 0.81192(17) 0.71714(16) 0.94258(13) 0.0220(3) Uani 1 1 d . . . . .
H00T H 0.842560 0.804015 0.906138 0.033 Uiso 1 1 calc R U . . .
H00U H 0.896420 0.643081 1.008702 0.033 Uiso 1 1 calc R U . . .
H00V H 0.708891 0.739823 0.981105 0.033 Uiso 1 1 calc R U . . .
C00P C 0.40756(18) 0.97942(15) 0.86201(14) 0.0227(3) Uani 1 1 d . . . . .
H00W H 0.334143 1.075912 0.851524 0.034 Uiso 1 1 calc R U . . .
H00X H 0.520096 0.975910 0.871560 0.034 Uiso 1 1 calc R U . . .
H00Y H 0.384734 0.908821 0.938747 0.034 Uiso 1 1 calc R U . . .

loop_
_atom_site_aniso_label
_atom_site_aniso_U_11
_atom_site_aniso_U_22
_atom_site_aniso_U_33
_atom_site_aniso_U_23
_atom_site_aniso_U_13
_atom_site_aniso_U_12
S1 0.01516(18) 0.0198(2) 0.01997(19) -0.00733(14) -0.00083(12) -0.00503(14)
O2 0.0144(4) 0.0118(4) 0.0145(4) -0.0052(3) 0.0021(3) -0.0044(4)
O3 0.0138(4) 0.0134(4) 0.0122(4) -0.0037(3) 0.0005(3) -0.0043(4)
F1 0.0308(5) 0.0209(5) 0.0450(6) 0.0012(4) -0.0129(4) -0.0044(4)
O1 0.0126(4) 0.0197(5) 0.0197(5) -0.0092(4) 0.0023(3) -0.0032(4)
O5 0.0208(5) 0.0412(7) 0.0294(6) -0.0191(5) -0.0005(4) -0.0102(5)
O4 0.0170(5) 0.0450(7) 0.0286(6) -0.0175(5) 0.0034(4) -0.0060(5)
C008 0.0188(6) 0.0145(6) 0.0168(6) -0.0060(5) 0.0057(5) -0.0059(5)
C009 0.0146(6) 0.0100(6) 0.0120(6) -0.0034(5) 0.0020(5) -0.0047(5)
C00A 0.0147(6) 0.0085(6) 0.0160(6) -0.0009(5) 0.0026(5) -0.0059(5)
C00B 0.0144(6) 0.0116(6) 0.0113(6) -0.0030(5) 0.0010(5) -0.0048(5)
C00C 0.0160(6) 0.0097(6) 0.0151(6) -0.0027(5) 0.0038(5) -0.0057(5)
C00D 0.0154(6) 0.0113(6) 0.0169(6) -0.0027(5) 0.0011(5) -0.0056(5)
C00E 0.0213(7) 0.0151(6) 0.0137(6) -0.0044(5) 0.0017(5) -0.0081(5)
C00F 0.0159(6) 0.0082(6) 0.0137(6) -0.0008(5) 0.0031(5) -0.0065(5)
C00G 0.0190(7) 0.0210(7) 0.0190(6) -0.0027(5) 0.0049(5) -0.0101(6)
C00H 0.0175(6) 0.0118(6) 0.0160(6) -0.0027(5) 0.0033(5) -0.0067(5)
C00I 0.0165(6) 0.0129(6) 0.0137(6) -0.0016(5) 0.0025(5) -0.0066(5)
C00J 0.0170(6) 0.0124(6) 0.0171(6) -0.0038(5) 0.0033(5) -0.0042(5)
C00K 0.0144(6) 0.0143(6) 0.0156(6) -0.0017(5) 0.0006(5) -0.0050(5)
C00L 0.0202(7) 0.0169(7) 0.0266(7) -0.0051(6) 0.0081(5) -0.0100(6)
C00M 0.0153(6) 0.0250(7) 0.0252(7) -0.0137(6) 0.0043(5) -0.0029(6)
B1 0.0156(7) 0.0079(6) 0.0135(6) 0.0000(5) 0.0028(5) -0.0055(5)
C00O 0.0222(7) 0.0255(7) 0.0177(6) -0.0053(6) -0.0014(5) -0.0096(6)
C00P 0.0267(7) 0.0191(7) 0.0243(7) -0.0115(6) 0.0050(6) -0.0063(6)

loop_
_atom_type_symbol
_atom_type_description
_atom_type_scat_dispersion_real
_atom_type_scat_dispersion_imag
_atom_type_scat_source
C C 0.0181 0.0091 'International Tables Vol C Tables 4.2.6.8 and 6.1.1.4'
H H 0.0000 0.0000 'International Tables Vol C Tables 4.2.6.8 and 6.1.1.4'
B B 0.0090 0.0039 'International Tables Vol C Tables 4.2.6.8 and 6.1.1.4'
F F 0.0727 0.0534 'International Tables Vol C Tables 4.2.6.8 and 6.1.1.4'
O O 0.0492 0.0322 'International Tables Vol C Tables 4.2.6.8 and 6.1.1.4'
S S 0.3331 0.5567 'International Tables Vol C Tables 4.2.6.8 and 6.1.1.4'

loop_
_geom_angle_atom_site_label_1
_geom_angle_atom_site_label_2
_geom_angle_atom_site_label_3
_geom_angle
_geom_angle_site_symmetry_1
_geom_angle_site_symmetry_3
_geom_angle_publ_flag
F1 S1 C00D 100.89(5) . . ?
O5 S1 F1 105.01(6) . . ?
O5 S1 O4 121.19(6) . . ?
O5 S1 C00D 110.91(6) . . ?
O4 S1 F1 105.04(7) . . ?
O4 S1 C00D 111.35(6) . . ?
B1 O2 C009 107.72(10) . . ?
B1 O3 C00B 108.39(9) . . ?
C00A O1 C00M 117.63(10) . . ?
C00A C008 H008 119.9 . . ?
C00E C008 H008 119.9 . . ?
C00E C008 C00A 120.13(12) . . ?
O2 C009 C00B 102.76(9) . . ?
O2 C009 C00H 106.44(9) . . ?
O2 C009 C00K 104.54(10) . . ?
C00H C009 C00B 111.79(10) . . ?
C00H C009 C00K 112.51(10) . . ?
C00K C009 C00B 117.40(10) . . ?
O1 C00A C008 122.64(11) . . ?
O1 C00A C00F 116.46(11) . . ?
C008 C00A C00F 120.90(12) . . ?
O3 C00B C009 102.14(9) . . ?
O3 C00B C00I 106.07(9) . . ?
O3 C00B C00J 104.80(10) . . ?
C00I C00B C009 112.78(10) . . ?
C00I C00B C00J 111.96(10) . . ?
C00J C00B C009 117.54(10) . . ?
C00D C00C H00C 119.5 . . ?
C00D C00C C00F 121.10(12) . . ?
C00F C00C H00C 119.5 . . ?
C00C C00D S1 120.05(10) . . ?
C00E C00D S1 119.14(10) . . ?
C00E C00D C00C 120.81(12) . . ?
C008 C00E C00D 119.44(12) . . ?
C008 C00E H00E 120.3 . . ?
C00D C00E H00E 120.3 . . ?
C00A C00F B1 125.80(11) . . ?
C00C C00F C00A 117.57(11) . . ?
C00C C00F B1 116.55(11) . . ?
H00A C00G H00B 109.5 . . ?
H00A C00G H00D 109.5 . . ?
H00B C00G H00D 109.5 . . ?
C00I C00G H00A 109.5 . . ?
C00I C00G H00B 109.5 . . ?
C00I C00G H00D 109.5 . . ?
C009 C00H H00F 108.5 . . ?
C009 C00H H00G 108.5 . . ?
H00F C00H H00G 107.5 . . ?
C00L C00H C009 115.01(11) . . ?
C00L C00H H00F 108.5 . . ?
C00L C00H H00G 108.5 . . ?
C00B C00I H00H 108.8 . . ?
C00B C00I H00I 108.8 . . ?
C00G C00I C00B 113.95(11) . . ?
C00G C00I H00H 108.8 . . ?
C00G C00I H00I 108.8 . . ?
H00H C00I H00I 107.7 . . ?
C00B C00J H00J 108.0 . . ?
C00B C00J H00K 108.0 . . ?
H00J C00J H00K 107.3 . . ?
C00P C00J C00B 117.12(11) . . ?
C00P C00J H00J 108.0 . . ?
C00P C00J H00K 108.0 . . ?
C009 C00K H00L 108.0 . . ?
C009 C00K H00M 108.0 . . ?
H00L C00K H00M 107.3 . . ?
C00O C00K C009 117.08(11) . . ?
C00O C00K H00L 108.0 . . ?
C00O C00K H00M 108.0 . . ?
C00H C00L H00N 109.5 . . ?
C00H C00L H00O 109.5 . . ?
C00H C00L H00P 109.5 . . ?
H00N C00L H00O 109.5 . . ?
H00N C00L H00P 109.5 . . ?
H00O C00L H00P 109.5 . . ?
O1 C00M H00Q 109.5 . . ?
O1 C00M H00R 109.5 . . ?
O1 C00M H00S 109.5 . . ?
H00Q C00M H00R 109.5 . . ?
H00Q C00M H00S 109.5 . . ?
H00R C00M H00S 109.5 . . ?
O2 B1 O3 114.10(11) . . ?
O2 B1 C00F 127.15(12) . . ?
O3 B1 C00F 118.63(11) . . ?
C00K C00O H00T 109.5 . . ?
C00K C00O H00U 109.5 . . ?
C00K C00O H00V 109.5 . . ?
H00T C00O H00U 109.5 . . ?
H00T C00O H00V 109.5 . . ?
H00U C00O H00V 109.5 . . ?
C00J C00P H00W 109.5 . . ?
C00J C00P H00X 109.5 . . ?
C00J C00P H00Y 109.5 . . ?
H00W C00P H00X 109.5 . . ?
H00W C00P H00Y 109.5 . . ?
H00X C00P H00Y 109.5 . . ?

loop_
_geom_bond_atom_site_label_1
_geom_bond_atom_site_label_2
_geom_bond_distance
_geom_bond_site_symmetry_2
_geom_bond_publ_flag
S1 F1 1.5680(9) . ?
S1 O5 1.4117(11) . ?
S1 O4 1.4131(11) . ?
S1 C00D 1.7363(13) . ?
O2 C009 1.4704(14) . ?
O2 B1 1.3585(17) . ?
O3 C00B 1.4656(14) . ?
O3 B1 1.3662(17) . ?
O1 C00A 1.3471(16) . ?
O1 C00M 1.4391(16) . ?
C008 H008 0.9500 . ?
C008 C00A 1.4014(18) . ?
C008 C00E 1.3813(19) . ?
C009 C00B 1.5902(17) . ?
C009 C00H 1.5330(16) . ?
C009 C00K 1.5346(17) . ?
C00A C00F 1.4146(18) . ?
C00B C00I 1.5355(16) . ?
C00B C00J 1.5366(18) . ?
C00C H00C 0.9500 . ?
C00C C00D 1.3907(18) . ?
C00C C00F 1.3934(18) . ?
C00D C00E 1.3885(19) . ?
C00E H00E 0.9500 . ?
C00F B1 1.5695(18) . ?
C00G H00A 0.9800 . ?
C00G H00B 0.9800 . ?
C00G H00D 0.9800 . ?
C00G C00I 1.5298(18) . ?
C00H H00F 0.9900 . ?
C00H H00G 0.9900 . ?
C00H C00L 1.5230(18) . ?
C00I H00H 0.9900 . ?
C00I H00I 0.9900 . ?
C00J H00J 0.9900 . ?
C00J H00K 0.9900 . ?
C00J C00P 1.5254(18) . ?
C00K H00L 0.9900 . ?
C00K H00M 0.9900 . ?
C00K C00O 1.5238(18) . ?
C00L H00N 0.9800 . ?
C00L H00O 0.9800 . ?
C00L H00P 0.9800 . ?
C00M H00Q 0.9800 . ?
C00M H00R 0.9800 . ?
C00M H00S 0.9800 . ?
C00O H00T 0.9800 . ?
C00O H00U 0.9800 . ?
C00O H00V 0.9800 . ?
C00P H00W 0.9800 . ?
C00P H00X 0.9800 . ?
C00P H00Y 0.9800 . ?

loop_
_geom_torsion_atom_site_label_1
_geom_torsion_atom_site_label_2
_geom_torsion_atom_site_label_3
_geom_torsion_atom_site_label_4
_geom_torsion
_geom_torsion_site_symmetry_1
_geom_torsion_site_symmetry_2
_geom_torsion_site_symmetry_3
_geom_torsion_site_symmetry_4
_geom_torsion_publ_flag
S1 C00D C00E C008 -179.06(10) . . . . ?
O2 C009 C00B O3 -21.49(11) . . . . ?
O2 C009 C00B C00I 91.93(11) . . . . ?
O2 C009 C00B C00J -135.50(10) . . . . ?
O2 C009 C00H C00L -59.34(14) . . . . ?
O2 C009 C00K C00O 173.84(10) . . . . ?
O3 C00B C00I C00G -60.16(13) . . . . ?
O3 C00B C00J C00P 172.04(10) . . . . ?
F1 S1 C00D C00C 84.25(11) . . . . ?
F1 S1 C00D C00E -95.26(11) . . . . ?
O1 C00A C00F C00C -176.79(10) . . . . ?
O1 C00A C00F B1 6.57(17) . . . . ?
O5 S1 C00D C00C -164.91(10) . . . . ?
O5 S1 C00D C00E 15.58(12) . . . . ?
O4 S1 C00D C00C -26.78(12) . . . . ?
O4 S1 C00D C00E 153.71(10) . . . . ?
C008 C00A C00F C00C 2.42(17) . . . . ?
C008 C00A C00F B1 -174.21(11) . . . . ?
C009 O2 B1 O3 -9.17(13) . . . . ?
C009 O2 B1 C00F 166.75(11) . . . . ?
C009 C00B C00I C00G -171.16(10) . . . . ?
C009 C00B C00J C00P -75.43(14) . . . . ?
C00A C008 C00E C00D -1.00(19) . . . . ?
C00A C00F B1 O2 3.0(2) . . . . ?
C00A C00F B1 O3 178.80(11) . . . . ?
C00B O3 B1 O2 -6.12(14) . . . . ?
C00B O3 B1 C00F 177.58(10) . . . . ?
C00B C009 C00H C00L -170.80(11) . . . . ?
C00B C009 C00K C00O -73.12(14) . . . . ?
C00C C00D C00E C008 1.44(19) . . . . ?
C00C C00F B1 O2 -173.63(12) . . . . ?
C00C C00F B1 O3 2.13(16) . . . . ?
C00D C00C C00F C00A -2.00(18) . . . . ?
C00D C00C C00F B1 174.95(11) . . . . ?
C00E C008 C00A O1 178.22(11) . . . . ?
C00E C008 C00A C00F -0.95(19) . . . . ?
C00F C00C C00D S1 -179.39(9) . . . . ?
C00F C00C C00D C00E 0.11(19) . . . . ?
C00H C009 C00B O3 92.27(11) . . . . ?
C00H C009 C00B C00I -154.31(10) . . . . ?
C00H C009 C00B C00J -21.74(14) . . . . ?
C00H C009 C00K C00O 58.75(14) . . . . ?
C00I C00B C00J C00P 57.50(15) . . . . ?
C00J C00B C00I C00G 53.60(14) . . . . ?
C00K C009 C00B O3 -135.53(10) . . . . ?
C00K C009 C00B C00I -22.11(15) . . . . ?
C00K C009 C00B C00J 110.46(12) . . . . ?
C00K C009 C00H C00L 54.60(15) . . . . ?
C00M O1 C00A C008 -0.95(17) . . . . ?
C00M O1 C00A C00F 178.26(11) . . . . ?
B1 O2 C009 C00B 18.91(11) . . . . ?
B1 O2 C009 C00H -98.71(11) . . . . ?
B1 O2 C009 C00K 142.02(10) . . . . ?
B1 O3 C00B C009 17.14(11) . . . . ?
B1 O3 C00B C00I -101.16(11) . . . . ?
B1 O3 C00B C00J 140.24(10) . . . . ?
